data_5910355
loop_
_publ_author_name
'Wyckoff, R. W. G.'

_publ_section_title
;
Page 479 & 480 from the Structure of Crystals, vol. 3 by Wyckoff R W G. 
published by Interscience Publishers, Inc. in 1951 
;
_journal_name_full 'The Structure of Crystals'
_journal_page_first 479
_journal_page_last 480
_journal_volume 3
_journal_year 1951
_chemical_formula_structural BaTi4O9
_chemical_formula_sum 'Ba O9 Ti4'
_space_group_IT_number 59
_symmetry_cell_setting orthorhombic
_symmetry_Int_Tables_number 59
_symmetry_space_group_name_Hall '-P 2ab 2a'
_symmetry_space_group_name_H-M 'P m m n :2'
_audit_creation_date 2006-20-07
_audit_creation_method
;
Page 479 & 480 from the Structure of Crystals, vol. 3 by Wyckoff R W G. 
published by Interscience Publishers, Inc. in 1951 
;
_audit_update_record 'created by Girish Upreti, Portland State University'
_cell_angle_alpha 90
_cell_angle_beta 90
_cell_angle_gamma 90
_cell_length_a 14.53
_cell_length_b 3.79
_cell_length_c 6.29
_cell_volume 346.382
_cod_depositor_comments
;
The following automatic conversions were performed:
'_symmetry_cell_setting' value 'Orthorhombic' changed to 'orthorhombic'
according to '/home/saulius/struct/CIF-dictionaries/cif_core.dic'
dictionary named 'cif_core.dic' version 2.4.1 from 2010-06-29.

Automatic conversion script
Id: cif_fix_enum 1527 2010-12-29 10:47:43Z saulius 
;
_cod_original_sg_symbol_H-M 'P m m n'
_cod_original_formula_sum 'Ba Ti4 O9'
_cod_database_code 5910355

loop_
_symmetry_equiv_pos_as_xyz
x,y,z
x+1/2,-y,-z
-x,y+1/2,-z
-x+1/2,-y+1/2,z
-x,-y,-z
-x+1/2,y,z
x,-y+1/2,z
x+1/2,y+1/2,-z

loop_
_atom_site_fract_x
_atom_site_fract_y
_atom_site_fract_z
_atom_site_label
0.25000 0.75000 0.70760 Ba1
-0.25000 -0.75000 -0.70760 Ba2
0.25000 0.25000 0.34600 O1
-0.25000 -0.25000 -0.34600 O2
0.51400 0.25000 0.15800 O3
-0.01400 0.25000 0.15800 O4
-0.51400 -0.25000 -0.15800 O5
0.01400 -0.25000 -0.15800 O6
0.15500 0.25000 0.95200 O7
0.34500 0.25000 0.95200 O8
-0.15500 -0.25000 -0.95200 O9
-0.34500 -0.25000 -0.95200 O10
0.09500 0.25000 0.56000 O11
0.40500 0.25000 0.56000 O12
-0.09500 -0.25000 -0.56000 O13
-0.40500 -0.25000 -0.56000 O14
0.03630 0.25000 0.80700 Ti1
0.46370 0.25000 0.80700 Ti2
-0.03630 -0.25000 -0.80700 Ti3
-0.46370 -0.25000 -0.80700 Ti4
0.12980 0.25000 0.24800 Ti5
0.37020 0.25000 0.24800 Ti6
-0.12980 -0.25000 -0.24800 Ti7
-0.37020 -0.25000 -0.24800 Ti8
